data_4512717
loop_
_publ_author_name
'Mirzaei, Masoud'
'Eshtiagh-Hosseini, Hossein'
'Bolouri, Zahra'
'Rahmati, Zahra'
'Esmaeilzadeh, Atefeh'
'Hassanpoor, Azam'
'Bauza, Antonio'
'Ballester, Pablo'
'Barcel\'o-Oliver, Miquel'
'Mague, Joel T.'
'Notash, Behrouz'
'Frontera, Antonio'

_publ_section_title
;
 Rationalization of Noncovalent Interactions within Six New
 MII/8-Aminoquinoline Supramolecular Complexes (MII= Mn, Cu, and Cd): A
 Combined Experimental and Theoretical DFT Study
;
_journal_issue 3
_journal_name_full 'Crystal Growth &amp; Design'
_journal_page_first 1351
_journal_paper_doi 10.1021/cg501752e
_journal_volume 15
_journal_year 2015
_chemical_formula_sum 'C18 H19.75 Cl2 Cu N4 O2'
_chemical_formula_weight 458.57
_chemical_name_systematic
; 
 ? 
;
_space_group_IT_number 61
_symmetry_cell_setting orthorhombic
_symmetry_space_group_name_Hall '-P 2ac 2ab'
_symmetry_space_group_name_H-M 'P b c a'
_atom_sites_solution_hydrogens geom
_atom_sites_solution_primary direct
_atom_sites_solution_secondary difmap
_audit_creation_method SHELXL-97
_cell_angle_alpha 90.00
_cell_angle_beta 90.00
_cell_angle_gamma 90.00
_cell_formula_units_Z 8
_cell_length_a 8.9805(7)
_cell_length_b 12.9269(10)
_cell_length_c 32.531(2)
_cell_measurement_reflns_used 883
_cell_measurement_temperature 100(2)
_cell_measurement_theta_max 20.26
_cell_measurement_theta_min 2.59
_cell_volume 3776.5(5)
_computing_cell_refinement 'Bruker APEX2 v2011.4-0'
_computing_data_collection 'Bruker APEX2 v2011.4-0'
_computing_data_reduction 'Bruker SAINT V7.60A'
_computing_molecular_graphics 'Bruker SHELXTL'
_computing_publication_material 'Bruker SHELXTL'
_computing_structure_refinement 'SHELXS-97 (Sheldrick, 2008)'
_computing_structure_solution Sir2011
_diffrn_ambient_temperature 100(2)
_diffrn_detector_area_resol_mean 512
_diffrn_detector_type '4K CCD area detector APEX II'
_diffrn_measured_fraction_theta_full 0.986
_diffrn_measured_fraction_theta_max 0.986
_diffrn_measurement_device_type 'APEX DUO Kappa 4-axis goniometer'
_diffrn_measurement_method
;
 Fullsphere data collection, phi and omega scans
;
_diffrn_measurement_specimen_support 'magnetic support whith MicroMount'
_diffrn_radiation_monochromator 'Quazar MX Multilayer Optics'
_diffrn_radiation_type MoK\a
_diffrn_radiation_wavelength 0.71073
_diffrn_reflns_av_R_equivalents 0.0000
_diffrn_reflns_av_sigmaI/netI 0.0861
_diffrn_reflns_limit_h_max 10
_diffrn_reflns_limit_h_min 0
_diffrn_reflns_limit_k_max 15
_diffrn_reflns_limit_k_min 0
_diffrn_reflns_limit_l_max 39
_diffrn_reflns_limit_l_min 0
_diffrn_reflns_number 3521
_diffrn_reflns_theta_full 25.67
_diffrn_reflns_theta_max 25.67
_diffrn_reflns_theta_min 1.25
_diffrn_source 'Micorfocus source E025 IuS'
_diffrn_source_current 0.6
_diffrn_source_power 50
_diffrn_source_size '0.2 mm x 0.2 mm fine focus'
_diffrn_source_type 'Bruker APEX DUO'
_exptl_absorpt_coefficient_mu 1.461
_exptl_absorpt_correction_T_max 0.9174
_exptl_absorpt_correction_T_min 0.7587
_exptl_absorpt_correction_type empirical
_exptl_absorpt_process_details
; 
 SADABS Version 2008/1 Bruker-Nonius
 Blessing, Acta Cryst. (1995) A51 33-38
;
_exptl_crystal_colour black
_exptl_crystal_density_diffrn 1.613
_exptl_crystal_density_method 'not measured'
_exptl_crystal_description block
_exptl_crystal_F_000 1878
_exptl_crystal_size_max 0.20
_exptl_crystal_size_mid 0.15
_exptl_crystal_size_min 0.06
_refine_diff_density_max 0.466
_refine_diff_density_min -0.586
_refine_diff_density_rms 0.100
_refine_ls_extinction_method none
_refine_ls_goodness_of_fit_ref 1.158
_refine_ls_hydrogen_treatment noref
_refine_ls_matrix_type full
_refine_ls_number_parameters 430
_refine_ls_number_reflns 3521
_refine_ls_number_restraints 744
_refine_ls_restrained_S_all 1.052
_refine_ls_R_factor_all 0.1257
_refine_ls_R_factor_gt 0.0674
_refine_ls_shift/su_max 0.001
_refine_ls_shift/su_mean 0.000
_refine_ls_structure_factor_coef Fsqd
_refine_ls_weighting_details 'calc w=1/[\s^2^(Fo^2^)+(0.0220P)^2^+15.3664P] where P=(Fo^2^+2Fc^2^)/3'
_refine_ls_weighting_scheme calc
_refine_ls_wR_factor_gt 0.1163
_refine_ls_wR_factor_ref 0.1278
_reflns_number_gt 2194
_reflns_number_total 3521
_reflns_threshold_expression >2sigma(I)
_cod_data_source_file cg501752e_si_005.cif
_cod_data_source_block mo_es3-04
_cod_depositor_comments
;
The following automatic conversions were performed:
'_diffrn_measurement_specimen_suppport' tag replaced with
'_diffrn_measurement_specimen_support'.

Automatic conversion script
Id: cif_correct_tags 1440 2010-10-19 06:21:57Z saulius 

The following automatic conversions were performed:

'_symmetry_cell_setting' value 'Orthorhombic' changed to
'orthorhombic' according to
/usr/data/users/saulius/crontab/automatic-downloads/rss-feeds/ACS/lib/dictionaries/cif_core.dic
dictionary named 'cif_core.dic' version 2.4.2 from 2011-04-26.

Automatic conversion script
Id: cif_fix_values 3008 2015-01-20 13:52:24Z robertas 

 Adding full bibliography for 4512714--4512719.cif.
;
_cod_original_cell_volume 3776.6(5)
_cod_original_sg_symbol_H-M Pbca
_cod_database_code 4512717

loop_
_symmetry_equiv_pos_as_xyz
'x, y, z'
'-x+1/2, -y, z+1/2'
'-x, y+1/2, -z+1/2'
'x+1/2, -y+1/2, -z'
'-x, -y, -z'
'x-1/2, y, -z-1/2'
'x, -y-1/2, z-1/2'
'-x-1/2, y-1/2, z'

loop_
_atom_site_label
_atom_site_type_symbol
_atom_site_fract_x
_atom_site_fract_y
_atom_site_fract_z
_atom_site_U_iso_or_equiv
_atom_site_adp_type
_atom_site_occupancy
_atom_site_symmetry_multiplicity
_atom_site_calc_flag
_atom_site_refinement_flags
_atom_site_disorder_assembly
_atom_site_disorder_group
Cu1 Cu 0.37521(6) 0.38535(5) 0.374721(19) 0.02150(19) Uani 1 1 d . . .
C1 C 0.2577(6) 0.4814(4) 0.44610(10) 0.0198(15) Uani 0.75 1 d PGDU A 1
C2 C 0.1744(5) 0.5424(4) 0.47273(14) 0.0281(18) Uani 0.75 1 d PGDU A 1
H2 H 0.1044 0.5905 0.4621 0.034 Uiso 0.75 1 calc PR A 1
C3 C 0.1937(6) 0.5331(4) 0.51497(13) 0.0328(17) Uani 0.75 1 d PGDU A 1
H3 H 0.1368 0.5748 0.5332 0.039 Uiso 0.75 1 calc PR A 1
C4 C 0.2962(6) 0.4628(4) 0.53056(9) 0.0302(18) Uani 0.75 1 d PGDU A 1
H4 H 0.3094 0.4564 0.5594 0.036 Uiso 0.75 1 calc PR A 1
C5 C 0.3794(5) 0.4017(4) 0.50393(12) 0.0223(16) Uani 0.75 1 d PGDU A 1
C6 C 0.3602(5) 0.4110(4) 0.46169(11) 0.0184(14) Uani 0.75 1 d PGDU A 1
C7 C 0.4853(9) 0.3244(7) 0.5178(2) 0.0290(17) Uani 0.75 1 d PDU A 1
H7 H 0.5028 0.3143 0.5463 0.035 Uiso 0.75 1 calc PR A 1
C8 C 0.5591(9) 0.2668(7) 0.4894(2) 0.0260(17) Uani 0.75 1 d PDU A 1
H8 H 0.6283 0.2156 0.4981 0.031 Uiso 0.75 1 calc PR A 1
C9 C 0.5329(8) 0.2830(7) 0.4469(2) 0.0208(16) Uani 0.75 1 d PDU A 1
H9 H 0.5866 0.2425 0.4276 0.025 Uiso 0.75 1 calc PR A 1
C10 C 0.5006(6) 0.2918(4) 0.30409(9) 0.0200(16) Uani 0.75 1 d PGDU B 1
C11 C 0.5811(6) 0.2290(4) 0.27748(13) 0.0238(16) Uani 0.75 1 d PGDU B 1
H11 H 0.6484 0.1790 0.2882 0.029 Uiso 0.75 1 calc PR B 1
C12 C 0.5632(6) 0.2392(4) 0.23523(12) 0.0286(17) Uani 0.75 1 d PGDU B 1
H12 H 0.6183 0.1963 0.2170 0.034 Uiso 0.75 1 calc PR B 1
C13 C 0.4648(6) 0.3123(4) 0.21960(9) 0.0243(17) Uani 0.75 1 d PGDU B 1
H13 H 0.4526 0.3193 0.1907 0.029 Uiso 0.75 1 calc PR B 1
C14 C 0.3843(5) 0.3751(4) 0.24621(12) 0.0216(15) Uani 0.75 1 d PGDU B 1
C15 C 0.4021(5) 0.3648(4) 0.28846(11) 0.0190(14) Uani 0.75 1 d PGDU B 1
C16 C 0.2799(9) 0.4530(6) 0.2325(2) 0.0258(17) Uani 0.75 1 d PDU B 1
H16 H 0.2641 0.4640 0.2039 0.031 Uiso 0.75 1 calc PR B 1
C17 C 0.2059(9) 0.5093(6) 0.2602(2) 0.0233(16) Uani 0.75 1 d PDU B 1
H17 H 0.1386 0.5615 0.2514 0.028 Uiso 0.75 1 calc PR B 1
C18 C 0.2276(8) 0.4911(6) 0.3022(2) 0.0177(16) Uani 0.75 1 d PDU B 1
H18 H 0.1726 0.5314 0.3213 0.021 Uiso 0.75 1 calc PR B 1
N1 N 0.2467(5) 0.4915(4) 0.40118(16) 0.0167(13) Uani 0.75 1 d PDU A 1
H1A H 0.2769 0.5566 0.3933 0.020 Uiso 0.75 1 calc PR A 1
H1B H 0.1495 0.4826 0.3930 0.020 Uiso 0.75 1 calc PR A 1
N2 N 0.4362(6) 0.3527(4) 0.43306(16) 0.0190(12) Uani 0.75 1 d PDU A 1
N3 N 0.5192(6) 0.2873(4) 0.34859(16) 0.0183(13) Uani 0.75 1 d PDU B 1
H3A H 0.6150 0.3053 0.3555 0.022 Uiso 0.75 1 calc PR B 1
H3B H 0.5017 0.2211 0.3578 0.022 Uiso 0.75 1 calc PR B 1
N4 N 0.3215(6) 0.4203(4) 0.31671(16) 0.0178(12) Uani 0.75 1 d PDU B 1
C1' C 0.4967(19) 0.3103(14) 0.4474(4) 0.028(3) Uani 0.25 1 d PDU A 2
C2' C 0.5771(18) 0.2516(13) 0.4755(5) 0.029(4) Uani 0.25 1 d PDU A 2
C3' C 0.5555(18) 0.2681(12) 0.5173(5) 0.030(4) Uani 0.25 1 d PDU A 2
H3' H 0.6103 0.2281 0.5366 0.036 Uiso 0.25 1 calc PR A 2
C4' C 0.4555(18) 0.3417(13) 0.5313(4) 0.030(4) Uani 0.25 1 d PDU A 2
H4' H 0.4422 0.3520 0.5600 0.035 Uiso 0.25 1 calc PR A 2
C5' C 0.3749(14) 0.4005(10) 0.5034(3) 0.028(3) Uani 0.25 1 d PDU A 2
C6' C 0.3961(15) 0.3844(11) 0.4613(3) 0.029(3) Uani 0.25 1 d PDU A 2
C7' C 0.2677(19) 0.4794(13) 0.5153(5) 0.030(4) Uani 0.25 1 d PDU A 2
H7' H 0.2488 0.4937 0.5435 0.036 Uiso 0.25 1 calc PR A 2
C8' C 0.195(2) 0.5322(14) 0.4852(5) 0.031(4) Uani 0.25 1 d PDU A 2
H8' H 0.1249 0.5841 0.4922 0.037 Uiso 0.25 1 calc PR A 2
C9' C 0.225(2) 0.5100(15) 0.4434(5) 0.029(4) Uani 0.25 1 d PDU A 2
H9' H 0.1740 0.5490 0.4230 0.035 Uiso 0.25 1 calc PR A 2
C10' C 0.260(2) 0.4764(14) 0.3013(4) 0.032(4) Uani 0.25 1 d PDU A 2
C11' C 0.1799(18) 0.5353(13) 0.2733(4) 0.034(4) Uani 0.25 1 d PDU A 2
H11' H 0.1140 0.5877 0.2827 0.041 Uiso 0.25 1 calc PR A 2
C12' C 0.1965(19) 0.5175(13) 0.2315(5) 0.038(4) Uani 0.25 1 d PDU A 2
H12' H 0.1417 0.5581 0.2124 0.046 Uiso 0.25 1 calc PR A 2
C13' C 0.292(2) 0.4412(14) 0.2172(4) 0.036(4) Uani 0.25 1 d PDU A 2
H13' H 0.3026 0.4295 0.1885 0.043 Uiso 0.25 1 calc PR A 2
C14' C 0.3724(16) 0.3823(11) 0.2451(3) 0.032(4) Uani 0.25 1 d PDU A 2
C15' C 0.3560(15) 0.3998(11) 0.2872(3) 0.031(3) Uani 0.25 1 d PDU A 2
C16' C 0.475(2) 0.3009(14) 0.2332(5) 0.035(4) Uani 0.25 1 d PDU A 2
H16' H 0.4907 0.2850 0.2050 0.042 Uiso 0.25 1 calc PR A 2
C17' C 0.547(2) 0.2487(14) 0.2627(5) 0.036(4) Uani 0.25 1 d PDU A 2
H17' H 0.6141 0.1953 0.2553 0.043 Uiso 0.25 1 calc PR A 2
C18' C 0.523(2) 0.2717(15) 0.3042(5) 0.031(4) Uani 0.25 1 d PDU A 2
H18' H 0.5769 0.2333 0.3242 0.037 Uiso 0.25 1 calc PR A 2
N1' N 0.5190(16) 0.2990(12) 0.4030(3) 0.030(4) Uani 0.25 1 d PDU A 2
H1'1 H 0.5063 0.2310 0.3955 0.036 Uiso 0.25 1 calc PR A 2
H1'2 H 0.6141 0.3188 0.3961 0.036 Uiso 0.25 1 calc PR A 2
N2' N 0.3196(17) 0.4373(12) 0.4314(3) 0.028(3) Uani 0.25 1 d PDU A 2
N3' N 0.2439(17) 0.4915(13) 0.3454(4) 0.032(4) Uani 0.25 1 d PDU A 2
H3'1 H 0.1461 0.4828 0.3531 0.039 Uiso 0.25 1 calc PR A 2
H3'2 H 0.2728 0.5574 0.3525 0.039 Uiso 0.25 1 calc PR A 2
N4' N 0.4296(18) 0.3451(12) 0.3170(3) 0.032(3) Uani 0.25 1 d PDU A 2
Cl1 Cl 0.15646(13) 0.22832(10) 0.37618(5) 0.0267(3) Uani 1 1 d . . .
Cl1B Cl 0.58841(13) 0.05367(11) 0.37446(5) 0.0318(3) Uani 1 1 d . . .
O1 O 0.5643(4) 0.5338(3) 0.36249(14) 0.0376(11) Uani 1 1 d D . .
H1O H 0.6630(12) 0.538(3) 0.3645(18) 0.045 Uiso 1 1 d D . .
H2O H 0.516(4) 0.5938(19) 0.3611(18) 0.045 Uiso 1 1 d D . .
O1W O 0.8213(4) 0.3216(3) 0.38567(13) 0.0401(11) Uani 1 1 d D . .
H1W H 0.840(5) 0.3889(10) 0.3827(19) 0.060 Uiso 1 1 d D . .
H2W H 0.899(4) 0.280(3) 0.382(2) 0.060 Uiso 1 1 d D . .

loop_
_atom_site_aniso_label
_atom_site_aniso_U_11
_atom_site_aniso_U_22
_atom_site_aniso_U_33
_atom_site_aniso_U_23
_atom_site_aniso_U_13
_atom_site_aniso_U_12
Cu1 0.0198(3) 0.0255(4) 0.0192(3) -0.0008(3) -0.0007(3) 0.0034(3)
C1 0.019(3) 0.018(3) 0.022(3) -0.002(3) -0.003(3) -0.008(3)
C2 0.025(4) 0.031(4) 0.029(3) -0.007(3) 0.001(3) -0.001(3)
C3 0.030(4) 0.037(4) 0.031(3) -0.007(3) 0.004(3) -0.003(3)
C4 0.030(4) 0.035(4) 0.025(3) -0.003(3) 0.002(3) -0.007(3)
C5 0.020(3) 0.024(3) 0.022(3) -0.001(3) -0.001(3) -0.010(3)
C6 0.016(3) 0.018(3) 0.022(3) 0.001(2) -0.002(3) -0.007(2)
C7 0.030(4) 0.032(4) 0.024(3) 0.002(3) -0.003(3) -0.003(3)
C8 0.022(4) 0.034(4) 0.022(4) 0.006(3) -0.005(3) 0.000(3)
C9 0.015(3) 0.024(4) 0.023(3) -0.001(3) 0.003(3) 0.000(3)
C10 0.022(3) 0.017(3) 0.021(3) 0.000(3) 0.002(3) -0.001(3)
C11 0.028(4) 0.022(3) 0.021(3) 0.000(3) 0.004(3) 0.003(3)
C12 0.030(4) 0.032(4) 0.025(3) -0.003(3) 0.003(3) -0.002(3)
C13 0.026(3) 0.028(4) 0.019(3) 0.002(3) 0.000(3) -0.008(3)
C14 0.022(3) 0.021(3) 0.022(3) 0.000(3) 0.000(3) -0.007(3)
C15 0.018(3) 0.016(3) 0.023(3) -0.001(2) -0.001(3) -0.004(2)
C16 0.026(3) 0.025(4) 0.026(3) 0.002(3) -0.005(3) -0.007(3)
C17 0.022(3) 0.021(4) 0.026(3) 0.002(3) -0.006(3) -0.003(3)
C18 0.013(3) 0.014(3) 0.026(3) 0.000(3) 0.001(3) 0.003(3)
N1 0.010(3) 0.019(3) 0.021(3) 0.002(2) -0.003(2) -0.003(3)
N2 0.018(3) 0.018(3) 0.020(3) 0.001(2) -0.001(2) -0.002(2)
N3 0.017(3) 0.020(3) 0.018(3) 0.000(2) -0.003(2) 0.000(2)
N4 0.016(3) 0.013(3) 0.025(3) 0.002(2) 0.000(2) -0.001(2)
C1' 0.026(6) 0.026(6) 0.031(5) -0.004(5) 0.005(5) -0.006(5)
C2' 0.026(6) 0.026(6) 0.034(6) -0.006(5) 0.003(5) -0.003(5)
C3' 0.027(6) 0.029(6) 0.034(6) -0.004(5) 0.000(6) -0.001(5)
C4' 0.026(6) 0.030(6) 0.033(6) -0.003(5) 0.002(5) 0.000(5)
C5' 0.025(6) 0.027(6) 0.033(5) -0.001(5) 0.003(5) -0.003(5)
C6' 0.025(5) 0.027(5) 0.034(5) 0.000(4) 0.003(5) -0.005(4)
C7' 0.027(6) 0.028(6) 0.034(6) 0.003(5) 0.003(5) -0.002(5)
C8' 0.030(6) 0.028(6) 0.036(6) 0.002(5) 0.002(5) 0.002(5)
C9' 0.025(6) 0.028(6) 0.034(6) 0.004(5) 0.002(5) -0.001(5)
C10' 0.030(6) 0.031(6) 0.035(5) 0.001(5) 0.005(5) 0.000(5)
C11' 0.034(6) 0.032(6) 0.037(6) 0.002(5) 0.004(5) 0.001(5)
C12' 0.039(6) 0.035(6) 0.040(6) 0.003(5) 0.001(6) 0.002(5)
C13' 0.037(6) 0.035(6) 0.036(6) 0.003(5) 0.004(5) 0.001(5)
C14' 0.032(6) 0.031(6) 0.035(5) 0.001(5) 0.002(5) -0.001(5)
C15' 0.028(5) 0.030(5) 0.036(5) 0.002(4) 0.004(5) -0.001(4)
C16' 0.035(6) 0.034(6) 0.037(6) 0.000(5) 0.000(5) 0.000(5)
C17' 0.035(6) 0.031(6) 0.040(6) 0.000(5) 0.003(6) 0.005(5)
C18' 0.030(6) 0.026(6) 0.036(6) 0.004(5) 0.001(6) 0.004(5)
N1' 0.028(6) 0.028(7) 0.033(5) -0.005(5) 0.006(5) -0.013(6)
N2' 0.024(6) 0.026(6) 0.036(5) 0.004(5) 0.005(5) -0.006(5)
N3' 0.030(7) 0.032(7) 0.035(5) 0.000(5) 0.002(5) -0.002(6)
N4' 0.030(6) 0.029(6) 0.038(5) 0.000(5) 0.003(5) 0.000(5)
Cl1 0.0222(7) 0.0209(7) 0.0371(7) 0.0004(7) 0.0003(8) -0.0020(5)
Cl1B 0.0208(7) 0.0284(8) 0.0462(8) 0.0068(7) 0.0032(7) 0.0004(6)
O1 0.019(2) 0.019(2) 0.075(3) -0.003(2) -0.005(2) 0.0005(17)
O1W 0.028(2) 0.034(3) 0.058(3) 0.012(2) 0.009(2) 0.005(2)

loop_
_atom_type_symbol
_atom_type_description
_atom_type_scat_dispersion_real
_atom_type_scat_dispersion_imag
_atom_type_scat_source
C C 0.0033 0.0016 'International Tables Vol C Tables 4.2.6.8 and 6.1.1.4'
H H 0.0000 0.0000 'International Tables Vol C Tables 4.2.6.8 and 6.1.1.4'
N N 0.0061 0.0033 'International Tables Vol C Tables 4.2.6.8 and 6.1.1.4'
O O 0.0106 0.0060 'International Tables Vol C Tables 4.2.6.8 and 6.1.1.4'
Cl Cl 0.1484 0.1585 'International Tables Vol C Tables 4.2.6.8 and 6.1.1.4'
Cu Cu 0.3201 1.2651 'International Tables Vol C Tables 4.2.6.8 and 6.1.1.4'

loop_
_geom_angle_atom_site_label_1
_geom_angle_atom_site_label_2
_geom_angle_atom_site_label_3
_geom_angle
N1' Cu1 N1 125.3(4)
N1' Cu1 N4 137.6(4)
N1 Cu1 N4 96.5(2)
N1' Cu1 N3 53.6(4)
N1 Cu1 N3 175.0(2)
N4 Cu1 N3 84.1(2)
N1' Cu1 N4' 97.6(5)
N1 Cu1 N4' 136.4(4)
N4 Cu1 N4' 40.1(4)
N3 Cu1 N4' 44.1(4)
N1' Cu1 N2 41.7(4)
N1 Cu1 N2 84.0(2)
N4 Cu1 N2 178.0(2)
N3 Cu1 N2 95.3(2)
N4' Cu1 N2 139.3(4)
N1' Cu1 N2' 85.6(5)
N1 Cu1 N2' 40.0(4)
N4 Cu1 N2' 136.5(4)
N3 Cu1 N2' 139.2(4)
N4' Cu1 N2' 175.6(6)
N2 Cu1 N2' 44.0(4)
N1' Cu1 N3' 172.5(8)
N1 Cu1 N3' 53.4(3)
N4 Cu1 N3' 43.1(4)
N3 Cu1 N3' 126.9(4)
N4' Cu1 N3' 83.0(5)
N2 Cu1 N3' 137.3(4)
N2' Cu1 N3' 93.4(4)
C2 C1 C6 120.0
C2 C1 N1 122.2(4)
C6 C1 N1 117.7(4)
C3 C2 C1 120.0
C2 C3 C4 120.0
C5 C4 C3 120.0
C4 C5 C6 120.0
C4 C5 C7 123.3(4)
C6 C5 C7 116.7(4)
N2 C6 C5 123.9(4)
N2 C6 C1 116.1(4)
C5 C6 C1 120.0
C8 C7 C5 119.1(7)
C7 C8 C9 120.0(8)
N2 C9 C8 122.7(7)
C11 C10 C15 120.0
C11 C10 N3 122.4(3)
C15 C10 N3 117.6(3)
C12 C11 C10 120.0
C13 C12 C11 120.0
C14 C13 C12 120.0
C13 C14 C15 120.0
C13 C14 C16 123.5(4)
C15 C14 C16 116.5(4)
N4 C15 C14 123.5(3)
N4 C15 C10 116.5(4)
C14 C15 C10 120.0
C17 C16 C14 119.5(7)
C16 C17 C18 119.8(7)
N4 C18 C17 123.4(7)
C1 N1 Cu1 109.3(3)
C9 N2 C6 117.7(5)
C9 N2 Cu1 129.6(5)
C6 N2 Cu1 112.7(4)
C10 N3 Cu1 108.8(3)
C18 N4 C15 117.1(5)
C18 N4 Cu1 130.0(5)
C15 N4 Cu1 112.8(4)
C2' C1' C6' 119.9(9)
C2' C1' N1' 121.5(10)
C6' C1' N1' 118.6(9)
C3' C2' C1' 119.2(10)
C4' C3' C2' 121.2(11)
C5' C4' C3' 120.0(10)
C4' C5' C6' 119.2(9)
C4' C5' C7' 123.8(10)
C6' C5' C7' 117.0(9)
N2' C6' C1' 115.9(9)
N2' C6' C5' 123.5(9)
C1' C6' C5' 120.6(8)
C8' C7' C5' 118.4(11)
C7' C8' C9' 120.2(13)
N2' C9' C8' 123.2(13)
C11' C10' C15' 119.7(9)
C11' C10' N3' 121.6(9)
C15' C10' N3' 118.7(9)
C12' C11' C10' 119.9(10)
C11' C12' C13' 120.9(11)
C14' C13' C12' 119.5(10)
C13' C14' C15' 119.9(9)
C13' C14' C16' 123.6(10)
C15' C14' C16' 116.5(9)
N4' C15' C10' 115.8(9)
N4' C15' C14' 124.0(8)
C10' C15' C14' 120.2(8)
C17' C16' C14' 118.7(12)
C16' C17' C18' 120.9(13)
N4' C18' C17' 123.1(12)
C1' N1' Cu1 108.6(8)
C9' N2' C6' 117.6(10)
C9' N2' Cu1 131.5(10)
C6' N2' Cu1 110.9(7)
C10' N3' Cu1 108.3(8)
C18' N4' C15' 116.9(10)
C18' N4' Cu1 128.9(10)
C15' N4' Cu1 114.2(7)

loop_
_geom_bond_atom_site_label_1
_geom_bond_atom_site_label_2
_geom_bond_distance
Cu1 N1' 1.939(12)
Cu1 N1 1.989(5)
Cu1 N4 1.999(5)
Cu1 N3 2.000(5)
Cu1 N4' 2.010(11)
Cu1 N2 2.020(5)
Cu1 N2' 2.024(12)
Cu1 N3' 2.044(12)
C1 C2 1.3900
C1 C6 1.3900
C1 N1 1.470(6)
C2 C3 1.3900
C3 C4 1.3900
C4 C5 1.3900
C5 C6 1.3900
C5 C7 1.451(9)
C6 N2 1.380(6)
C7 C8 1.359(12)
C8 C9 1.418(10)
C9 N2 1.330(9)
C10 C11 1.3900
C10 C15 1.3900
C10 N3 1.458(6)
C11 C12 1.3900
C12 C13 1.3900
C13 C14 1.3900
C14 C15 1.3900
C14 C16 1.446(8)
C15 N4 1.372(6)
C16 C17 1.337(11)
C17 C18 1.399(10)
C18 N4 1.332(8)
C1' C2' 1.391(8)
C1' C6' 1.392(8)
C1' N1' 1.464(10)
C2' C3' 1.389(9)
C3' C4' 1.386(9)
C4' C5' 1.386(8)
C5' C6' 1.400(8)
C5' C7' 1.455(12)
C6' N2' 1.373(10)
C7' C8' 1.360(14)
C8' C9' 1.413(13)
C9' N2' 1.329(12)
C10' C11' 1.388(8)
C10' C15' 1.392(8)
C10' N3' 1.456(10)
C11' C12' 1.385(9)
C12' C13' 1.388(9)
C13' C14' 1.386(8)
C14' C15' 1.398(8)
C14' C16' 1.451(11)
C15' N4' 1.368(9)
C16' C17' 1.338(14)
C17' C18' 1.398(13)
C18' N4' 1.335(12)

loop_
_geom_torsion_atom_site_label_1
_geom_torsion_atom_site_label_2
_geom_torsion_atom_site_label_3
_geom_torsion_atom_site_label_4
_geom_torsion
C6 C1 C2 C3 0.0
N1 C1 C2 C3 -177.1(5)
C1 C2 C3 C4 0.0
C2 C3 C4 C5 0.0
C3 C4 C5 C6 0.0
C3 C4 C5 C7 -178.1(6)
C4 C5 C6 N2 -179.0(5)
C7 C5 C6 N2 -0.8(6)
C4 C5 C6 C1 0.0
C7 C5 C6 C1 178.2(5)
C2 C1 C6 N2 179.1(5)
N1 C1 C6 N2 -3.7(5)
C2 C1 C6 C5 0.0
N1 C1 C6 C5 177.2(5)
C4 C5 C7 C8 178.5(6)
C6 C5 C7 C8 0.3(9)
C5 C7 C8 C9 0.4(11)
C7 C8 C9 N2 -0.8(12)
C15 C10 C11 C12 0.0
N3 C10 C11 C12 -177.5(6)
C10 C11 C12 C13 0.0
C11 C12 C13 C14 0.0
C12 C13 C14 C15 0.0
C12 C13 C14 C16 179.9(5)
C13 C14 C15 N4 -176.7(5)
C16 C14 C15 N4 3.4(6)
C13 C14 C15 C10 0.0
C16 C14 C15 C10 -179.9(5)
C11 C10 C15 N4 176.9(5)
N3 C10 C15 N4 -5.5(5)
C11 C10 C15 C14 0.0
N3 C10 C15 C14 177.6(5)
C13 C14 C16 C17 179.3(5)
C15 C14 C16 C17 -0.8(8)
C14 C16 C17 C18 -1.2(11)
C16 C17 C18 N4 0.9(11)
C2 C1 N1 Cu1 -177.0(3)
C6 C1 N1 Cu1 5.9(5)
N1' Cu1 N1 C1 -10.2(8)
N4 Cu1 N1 C1 177.4(4)
N3 Cu1 N1 C1 -86(3)
N4' Cu1 N1 C1 -178.8(8)
N2 Cu1 N1 C1 -4.6(4)
N2' Cu1 N1 C1 -2.6(9)
N3' Cu1 N1 C1 179.0(8)
C8 C9 N2 C6 0.4(11)
C8 C9 N2 Cu1 -177.4(6)
C5 C6 N2 C9 0.4(8)
C1 C6 N2 C9 -178.6(5)
C5 C6 N2 Cu1 178.6(3)
C1 C6 N2 Cu1 -0.5(5)
N1' Cu1 N2 C9 -6.0(10)
N1 Cu1 N2 C9 -179.1(7)
N4 Cu1 N2 C9 -76(7)
N3 Cu1 N2 C9 -4.1(7)
N4' Cu1 N2 C9 -5.3(11)
N2' Cu1 N2 C9 179.0(11)
N3' Cu1 N2 C9 -175.0(9)
N1' Cu1 N2 C6 176.1(9)
N1 Cu1 N2 C6 3.0(4)
N4 Cu1 N2 C6 106(7)
N3 Cu1 N2 C6 178.0(4)
N4' Cu1 N2 C6 176.9(9)
N2' Cu1 N2 C6 1.1(8)
N3' Cu1 N2 C6 7.2(9)
C11 C10 N3 Cu1 -177.3(3)
C15 C10 N3 Cu1 5.2(5)
N1' Cu1 N3 C10 -179.2(9)
N1 Cu1 N3 C10 -100(3)
N4 Cu1 N3 C10 -2.7(4)
N4' Cu1 N3 C10 -1.9(9)
N2 Cu1 N3 C10 179.2(4)
N2' Cu1 N3 C10 -177.5(8)
N3' Cu1 N3 C10 -8.6(8)
C17 C18 N4 C15 1.5(11)
C17 C18 N4 Cu1 177.4(5)
C14 C15 N4 C18 -3.7(8)
C10 C15 N4 C18 179.5(5)
C14 C15 N4 Cu1 179.7(3)
C10 C15 N4 Cu1 2.8(5)
N1' Cu1 N4 C18 -171.8(9)
N1 Cu1 N4 C18 -1.0(7)
N3 Cu1 N4 C18 -176.0(7)
N4' Cu1 N4 C18 -176.9(11)
N2 Cu1 N4 C18 -104(7)
N2' Cu1 N4 C18 -0.9(10)
N3' Cu1 N4 C18 -2.9(9)
N1' Cu1 N4 C15 4.2(9)
N1 Cu1 N4 C15 175.1(4)
N3 Cu1 N4 C15 0.1(4)
N4' Cu1 N4 C15 -0.8(9)
N2 Cu1 N4 C15 72(7)
N2' Cu1 N4 C15 175.2(8)
N3' Cu1 N4 C15 173.2(9)
C6' C1' C2' C3' 0.0(3)
N1' C1' C2' C3' 177.7(18)
C1' C2' C3' C4' 0.0(3)
C2' C3' C4' C5' 0.0(6)
C3' C4' C5' C6' -0.1(8)
C3' C4' C5' C7' -180.0(5)
C2' C1' C6' N2' -178.8(14)
N1' C1' C6' N2' 3.4(15)
C2' C1' C6' C5' 0.0(6)
N1' C1' C6' C5' -177.8(18)
C4' C5' C6' N2' 178.7(15)
C7' C5' C6' N2' -1.4(17)
C4' C5' C6' C1' 0.1(8)
C7' C5' C6' C1' 180.0(5)
C4' C5' C7' C8' 179.9(6)
C6' C5' C7' C8' 0.1(8)
C5' C7' C8' C9' 0.0(8)
C7' C8' C9' N2' 1.3(17)
C15' C10' C11' C12' 0.0(3)
N3' C10' C11' C12' -179(2)
C10' C11' C12' C13' 0.1(3)
C11' C12' C13' C14' -0.2(6)
C12' C13' C14' C15' 0.3(8)
C12' C13' C14' C16' 179.9(5)
C11' C10' C15' N4' -179.6(15)
N3' C10' C15' N4' -0.6(16)
C11' C10' C15' C14' 0.1(6)
N3' C10' C15' C14' 179.2(19)
C13' C14' C15' N4' 179.5(16)
C16' C14' C15' N4' -0.2(18)
C13' C14' C15' C10' -0.3(8)
C16' C14' C15' C10' -179.9(5)
C13' C14' C16' C17' -179.9(6)
C15' C14' C16' C17' -0.3(8)
C14' C16' C17' C18' 0.1(9)
C16' C17' C18' N4' 0.5(18)
C2' C1' N1' Cu1 175.3(7)
C6' C1' N1' Cu1 -7.0(16)
N1 Cu1 N1' C1' 10.9(15)
N4 Cu1 N1' C1' 179.7(9)
N3 Cu1 N1' C1' -175.1(16)
N4' Cu1 N1' C1' -177.0(13)
N2 Cu1 N1' C1' 2.5(10)
N2' Cu1 N1' C1' 6.0(13)
N3' Cu1 N1' C1' 89(4)
C8' C9' N2' C6' -2(3)
C8' C9' N2' Cu1 176.8(11)
C1' C6' N2' C9' -178.7(15)
C5' C6' N2' C9' 3(3)
C1' C6' N2' Cu1 1.8(14)
C5' C6' N2' Cu1 -176.9(10)
N1' Cu1 N2' C9' 176(2)
N1 Cu1 N2' C9' 2.3(16)
N4 Cu1 N2' C9' 2(2)
N3 Cu1 N2' C9' 174.7(16)
N4' Cu1 N2' C9' 39(10)
N2 Cu1 N2' C9' 179(2)
N3' Cu1 N2' C9' 4(2)
N1' Cu1 N2' C6' -4.6(13)
N1 Cu1 N2' C6' -178.4(18)
N4 Cu1 N2' C6' -178.5(9)
N3 Cu1 N2' C6' -6.0(18)
N4' Cu1 N2' C6' -142(8)
N2 Cu1 N2' C6' -1.3(9)
N3' Cu1 N2' C6' -177.2(13)
C11' C10' N3' Cu1 177.9(8)
C15' C10' N3' Cu1 -1.1(17)
N1' Cu1 N3' C10' 97(4)
N1 Cu1 N3' C10' -179.9(16)
N4 Cu1 N3' C10' -2.2(10)
N3 Cu1 N3' C10' 6.3(16)
N4' Cu1 N3' C10' 1.7(14)
N2 Cu1 N3' C10' 174.9(10)
N2' Cu1 N3' C10' 179.1(14)
C17' C18' N4' C15' -1(3)
C17' C18' N4' Cu1 177.3(12)
C10' C15' N4' C18' -179.5(16)
C14' C15' N4' C18' 1(3)
C10' C15' N4' Cu1 2.1(16)
C14' C15' N4' Cu1 -177.7(11)
N1' Cu1 N4' C18' 7(2)
N1 Cu1 N4' C18' 177.8(16)
N4 Cu1 N4' C18' -176(3)
N3 Cu1 N4' C18' 5.0(16)
N2 Cu1 N4' C18' 7(3)
N2' Cu1 N4' C18' 144(8)
N3' Cu1 N4' C18' 180(2)
N1' Cu1 N4' C15' -174.6(14)
N1 Cu1 N4' C15' -3.9(19)
N4 Cu1 N4' C15' 2.0(9)
N3 Cu1 N4' C15' -176.7(19)
N2 Cu1 N4' C15' -175.1(9)
N2' Cu1 N4' C15' -37(10)
N3' Cu1 N4' C15' -2.1(14)
